data_7062229
loop_
_publ_author_name
'Smile, Suresh Snoxma'
'Shanmugam, Ponnusamy'

_publ_section_title
;
 N--S bond cleavage of tosyl hydrazones by dual reactive arynes: synthesis
 of diaryl sulfones, spiro[indazole-3,3&#x2032;-indolin]-2&#x2032;-one,
 and N-phenyl sulfonohydrazides
;
_journal_issue 8
_journal_name_full 'New Journal of Chemistry'
_journal_page_first 3856
_journal_page_last 3863
_journal_paper_doi 10.1039/D3NJ00050H
_journal_volume 47
_journal_year 2023
_chemical_formula_moiety 'C22 H19 N3 O3 S'
_chemical_formula_sum 'C22 H19 N3 O3 S'
_chemical_formula_weight 405.46
_chemical_name_common SS2-89F3
_chemical_name_systematic (E)-4-methyl-N'-(1-methyl-2-oxoindolin-3-ylidene)-N-phenylbenzenesulfonohydrazide
_space_group_crystal_system triclinic
_space_group_IT_number 2
_space_group_name_Hall '-P 1'
_space_group_name_H-M_alt 'P -1'
_atom_sites_solution_hydrogens geom
_audit_creation_method SHELXL-2018/3
_audit_update_record
;
2022-06-16 deposited with the CCDC.	2023-01-17 downloaded from the CCDC.
;
_cell_angle_alpha 103.303(2)
_cell_angle_beta 99.290(2)
_cell_angle_gamma 112.822(2)
_cell_formula_units_Z 2
_cell_length_a 9.1555(6)
_cell_length_b 10.4074(7)
_cell_length_c 11.9079(7)
_cell_measurement_reflns_used 5468
_cell_measurement_temperature 298(2)
_cell_measurement_theta_max 26.40
_cell_measurement_theta_min 3.11
_cell_volume 977.20(11)
_computing_cell_refinement 'APEX3/SAINT (Bruker, 2016)'
_computing_data_collection 'APEX3 (Bruker, 2016)'
_computing_data_reduction 'SAINT/XPREP (Bruker, 2016)'
_computing_molecular_graphics 'ORTEP3 (Farrugia, 1997) '
_computing_publication_material 'SHELXL-2018/3 (Sheldrick, 2018)'
_computing_structure_refinement 'SHELXL-2018/3 (Sheldrick, 2018)'
_computing_structure_solution 'SHELXT-2018/2 (Sheldrick, 2018)'
_diffrn_ambient_temperature 298(2)
_diffrn_measured_fraction_theta_full 0.998
_diffrn_measured_fraction_theta_max 0.992
_diffrn_measurement_device_type 'Bruker D8 VENTURE diffractometer with PHOTON II detector'
_diffrn_measurement_method '\w and \f scan'
_diffrn_radiation_monochromator graphite
_diffrn_radiation_source 'fine-focus sealed tube'
_diffrn_radiation_type MoK\a
_diffrn_radiation_wavelength 0.71073
_diffrn_reflns_av_R_equivalents 0.1050
_diffrn_reflns_av_unetI/netI 0.0557
_diffrn_reflns_Laue_measured_fraction_full 0.998
_diffrn_reflns_Laue_measured_fraction_max 0.992
_diffrn_reflns_limit_h_max 11
_diffrn_reflns_limit_h_min -11
_diffrn_reflns_limit_k_max 13
_diffrn_reflns_limit_k_min -13
_diffrn_reflns_limit_l_max 14
_diffrn_reflns_limit_l_min -14
_diffrn_reflns_number 30992
_diffrn_reflns_point_group_measured_fraction_full 0.998
_diffrn_reflns_point_group_measured_fraction_max 0.992
_diffrn_reflns_theta_full 25.242
_diffrn_reflns_theta_max 26.484
_diffrn_reflns_theta_min 3.128
_exptl_absorpt_coefficient_mu 0.195
_exptl_absorpt_correction_T_max 0.986
_exptl_absorpt_correction_T_min 0.943
_exptl_absorpt_correction_type multi-scan
_exptl_absorpt_process_details 'SADABS (Bruker, 2016)'
_exptl_crystal_colour orange
_exptl_crystal_density_diffrn 1.378
_exptl_crystal_description block
_exptl_crystal_F_000 424
_exptl_crystal_size_max 0.238
_exptl_crystal_size_mid 0.117
_exptl_crystal_size_min 0.052
_refine_diff_density_max 0.246
_refine_diff_density_min -0.358
_refine_diff_density_rms 0.048
_refine_ls_extinction_method none
_refine_ls_goodness_of_fit_ref 1.027
_refine_ls_hydrogen_treatment constr
_refine_ls_matrix_type full
_refine_ls_number_parameters 264
_refine_ls_number_reflns 4015
_refine_ls_number_restraints 0
_refine_ls_restrained_S_all 1.027
_refine_ls_R_factor_all 0.0846
_refine_ls_R_factor_gt 0.0511
_refine_ls_shift/su_max 0.001
_refine_ls_shift/su_mean 0.000
_refine_ls_structure_factor_coef Fsqd
_refine_ls_weighting_details 'w=1/[\s^2^(Fo^2^)+(0.0470P)^2^+0.3956P] where P=(Fo^2^+2Fc^2^)/3'
_refine_ls_weighting_scheme calc
_refine_ls_wR_factor_gt 0.1096
_refine_ls_wR_factor_ref 0.1251
_reflns_Friedel_coverage 0.000
_reflns_number_gt 2773
_reflns_number_total 4015
_reflns_threshold_expression 'I > 2\s(I)'
_cod_data_source_file d3nj00050h2.cif
_cod_data_source_block shelx
_cod_depositor_comments 'Adding full bibliography for 7062229--7062232.cif.'
_cod_database_code 7062229
_shelx_shelxl_version_number 2018/3
_shelx_space_group_comment
;
The symmetry employed for this shelxl refinement is uniquely defined
by the following loop, which should always be used as a source of
symmetry information in preference to the above space-group names.
They are only intended as comments.
;
_shelx_estimated_absorpt_t_min 0.955
_shelx_estimated_absorpt_t_max 0.990

loop_
_space_group_symop_operation_xyz
'x, y, z'
'-x, -y, -z'

loop_
_atom_site_label
_atom_site_type_symbol
_atom_site_fract_x
_atom_site_fract_y
_atom_site_fract_z
_atom_site_U_iso_or_equiv
_atom_site_adp_type
_atom_site_occupancy
_atom_site_site_symmetry_order
_atom_site_calc_flag
_atom_site_refinement_flags_posn
_atom_site_refinement_flags_adp
_atom_site_refinement_flags_occupancy
_atom_site_disorder_assembly
_atom_site_disorder_group
C1 C 0.1200(3) 0.0057(3) 0.1504(2) 0.0406(6) Uani 1 1 d . . . . .
C2 C 0.1144(4) -0.1265(3) 0.0878(3) 0.0570(8) Uani 1 1 d . . . . .
H2 H 0.052847 -0.213661 0.101147 0.068 Uiso 1 1 calc R U . . .
C3 C 0.2039(4) -0.1240(3) 0.0045(3) 0.0647(9) Uani 1 1 d . . . . .
H3 H 0.202914 -0.211370 -0.038236 0.078 Uiso 1 1 calc R U . . .
C4 C 0.2945(4) 0.0041(3) -0.0169(2) 0.0573(8) Uani 1 1 d . . . . .
H4 H 0.352113 0.001543 -0.074215 0.069 Uiso 1 1 calc R U . . .
C5 C 0.3008(3) 0.1373(3) 0.0462(2) 0.0432(6) Uani 1 1 d . . . . .
H5 H 0.361179 0.223725 0.031311 0.052 Uiso 1 1 calc R U . . .
C6 C 0.2146(3) 0.1380(2) 0.1319(2) 0.0351(5) Uani 1 1 d . . . . .
C7 C 0.1850(3) 0.2519(3) 0.2086(2) 0.0338(5) Uani 1 1 d . . . . .
C8 C 0.0638(3) 0.1745(3) 0.2724(2) 0.0422(6) Uani 1 1 d . . . . .
C9 C -0.0714(4) -0.0810(4) 0.2781(3) 0.0715(9) Uani 1 1 d . . . . .
H9A H -0.108463 -0.035412 0.339634 0.107 Uiso 1 1 calc R U . . .
H9B H -0.012281 -0.129119 0.310252 0.107 Uiso 1 1 calc R U . . .
H9C H -0.164917 -0.152191 0.212203 0.107 Uiso 1 1 calc R U . . .
C10 C 0.5227(3) 0.4704(2) 0.2334(2) 0.0352(5) Uani 1 1 d . . . . .
C11 C 0.5682(3) 0.4747(3) 0.3515(2) 0.0434(6) Uani 1 1 d . . . . .
H11 H 0.495754 0.470803 0.398534 0.052 Uiso 1 1 calc R U . . .
C12 C 0.7218(4) 0.4849(3) 0.3989(3) 0.0574(8) Uani 1 1 d . . . . .
H12 H 0.754792 0.491433 0.478883 0.069 Uiso 1 1 calc R U . . .
C13 C 0.8265(4) 0.4854(3) 0.3269(3) 0.0651(9) Uani 1 1 d . . . . .
H13 H 0.927960 0.488027 0.357842 0.078 Uiso 1 1 calc R U . . .
C14 C 0.7814(4) 0.4820(3) 0.2102(3) 0.0596(8) Uani 1 1 d . . . . .
H14 H 0.853385 0.484213 0.162935 0.072 Uiso 1 1 calc R U . . .
C15 C 0.6291(3) 0.4751(3) 0.1625(2) 0.0457(6) Uani 1 1 d . . . . .
H15 H 0.598864 0.473799 0.083690 0.055 Uiso 1 1 calc R U . . .
C16 C 0.3862(3) 0.7197(2) 0.3324(2) 0.0333(5) Uani 1 1 d . . . . .
C17 C 0.2497(3) 0.7217(3) 0.3664(2) 0.0385(6) Uani 1 1 d . . . . .
H17 H 0.147446 0.678799 0.309712 0.046 Uiso 1 1 calc R U . . .
C18 C 0.2663(3) 0.7878(3) 0.4855(2) 0.0414(6) Uani 1 1 d . . . . .
H18 H 0.174530 0.789927 0.508192 0.050 Uiso 1 1 calc R U . . .
C19 C 0.4167(3) 0.8509(3) 0.5718(2) 0.0378(6) Uani 1 1 d . . . . .
C20 C 0.5532(3) 0.8499(3) 0.5348(2) 0.0407(6) Uani 1 1 d . . . . .
H20 H 0.655585 0.893279 0.591435 0.049 Uiso 1 1 calc R U . . .
C21 C 0.5399(3) 0.7862(3) 0.4162(2) 0.0387(6) Uani 1 1 d . . . . .
H21 H 0.632391 0.787675 0.392674 0.046 Uiso 1 1 calc R U . . .
C22 C 0.4308(4) 0.9142(3) 0.7020(2) 0.0526(7) Uani 1 1 d . . . . .
H22A H 0.351983 0.953198 0.708422 0.079 Uiso 1 1 calc R U . . .
H22B H 0.540140 0.991535 0.741896 0.079 Uiso 1 1 calc R U . . .
H22C H 0.409148 0.838324 0.738816 0.079 Uiso 1 1 calc R U . . .
N1 N 0.2351(2) 0.3906(2) 0.23270(17) 0.0368(5) Uani 1 1 d . . . . .
N2 N 0.3627(2) 0.4622(2) 0.18221(16) 0.0347(5) Uani 1 1 d . . . . .
N3 N 0.0367(3) 0.0306(2) 0.2363(2) 0.0455(5) Uani 1 1 d . . . . .
O1 O 0.2015(2) 0.5881(2) 0.11110(15) 0.0533(5) Uani 1 1 d . . . . .
O2 O 0.5049(2) 0.7011(2) 0.14709(16) 0.0507(5) Uani 1 1 d . . . . .
O3 O 0.0072(3) 0.2284(2) 0.34410(19) 0.0639(6) Uani 1 1 d . . . . .
S1 S 0.36204(8) 0.62583(7) 0.18248(5) 0.03845(18) Uani 1 1 d . . . . .

loop_
_atom_site_aniso_label
_atom_site_aniso_U_11
_atom_site_aniso_U_22
_atom_site_aniso_U_33
_atom_site_aniso_U_23
_atom_site_aniso_U_13
_atom_site_aniso_U_12
C1 0.0309(13) 0.0366(13) 0.0466(14) 0.0101(11) 0.0012(11) 0.0130(11)
C2 0.0543(18) 0.0342(15) 0.070(2) 0.0089(13) -0.0002(15) 0.0190(13)
C3 0.082(2) 0.0508(18) 0.0560(18) -0.0026(15) 0.0058(17) 0.0402(18)
C4 0.0634(19) 0.067(2) 0.0427(15) 0.0027(14) 0.0124(14) 0.0396(17)
C5 0.0440(15) 0.0452(15) 0.0352(13) 0.0056(11) 0.0073(11) 0.0201(12)
C6 0.0323(13) 0.0340(13) 0.0343(12) 0.0069(10) 0.0046(10) 0.0141(10)
C7 0.0313(12) 0.0339(13) 0.0339(12) 0.0089(10) 0.0093(10) 0.0132(10)
C8 0.0312(13) 0.0426(15) 0.0460(14) 0.0122(12) 0.0099(11) 0.0110(11)
C9 0.057(2) 0.058(2) 0.101(3) 0.0456(19) 0.0302(19) 0.0135(16)
C10 0.0360(13) 0.0287(12) 0.0373(12) 0.0080(10) 0.0098(10) 0.0123(10)
C11 0.0478(16) 0.0400(14) 0.0395(13) 0.0152(11) 0.0113(12) 0.0155(12)
C12 0.0510(18) 0.0468(17) 0.0631(18) 0.0251(14) -0.0012(15) 0.0129(14)
C13 0.0354(16) 0.0492(18) 0.100(3) 0.0266(17) 0.0026(17) 0.0131(14)
C14 0.0402(16) 0.0492(17) 0.081(2) 0.0139(16) 0.0222(16) 0.0138(13)
C15 0.0390(15) 0.0453(15) 0.0451(14) 0.0072(12) 0.0150(12) 0.0139(12)
C16 0.0386(13) 0.0291(12) 0.0332(12) 0.0129(10) 0.0113(10) 0.0139(10)
C17 0.0332(13) 0.0401(14) 0.0407(13) 0.0137(11) 0.0086(11) 0.0149(11)
C18 0.0409(15) 0.0439(14) 0.0459(14) 0.0160(12) 0.0199(12) 0.0214(12)
C19 0.0474(15) 0.0318(12) 0.0366(13) 0.0124(10) 0.0140(11) 0.0184(11)
C20 0.0383(14) 0.0373(13) 0.0396(13) 0.0098(11) 0.0049(11) 0.0137(11)
C21 0.0373(14) 0.0357(13) 0.0429(14) 0.0117(11) 0.0152(11) 0.0148(11)
C22 0.0667(19) 0.0488(16) 0.0409(14) 0.0098(12) 0.0185(14) 0.0255(15)
N1 0.0356(11) 0.0338(11) 0.0394(11) 0.0093(9) 0.0155(9) 0.0131(9)
N2 0.0360(11) 0.0330(11) 0.0339(10) 0.0108(8) 0.0132(9) 0.0127(9)
N3 0.0369(12) 0.0404(12) 0.0576(13) 0.0209(10) 0.0147(10) 0.0120(10)
O1 0.0594(12) 0.0603(12) 0.0396(10) 0.0134(9) 0.0015(9) 0.0322(10)
O2 0.0649(13) 0.0480(11) 0.0483(10) 0.0256(9) 0.0327(9) 0.0218(9)
O3 0.0588(13) 0.0633(13) 0.0716(14) 0.0175(11) 0.0422(11) 0.0220(11)
S1 0.0478(4) 0.0385(3) 0.0312(3) 0.0138(2) 0.0127(3) 0.0192(3)

loop_
_atom_type_symbol
_atom_type_description
_atom_type_scat_dispersion_real
_atom_type_scat_dispersion_imag
_atom_type_scat_source
C C 0.0033 0.0016 'International Tables Vol C Tables 4.2.6.8 and 6.1.1.4'
H H 0.0000 0.0000 'International Tables Vol C Tables 4.2.6.8 and 6.1.1.4'
N N 0.0061 0.0033 'International Tables Vol C Tables 4.2.6.8 and 6.1.1.4'
O O 0.0106 0.0060 'International Tables Vol C Tables 4.2.6.8 and 6.1.1.4'
S S 0.1246 0.1234 'International Tables Vol C Tables 4.2.6.8 and 6.1.1.4'

loop_
_geom_angle_atom_site_label_1
_geom_angle_atom_site_label_2
_geom_angle_atom_site_label_3
_geom_angle
_geom_angle_site_symmetry_1
_geom_angle_site_symmetry_3
_geom_angle_publ_flag
C2 C1 C6 121.5(3) . . ?
C2 C1 N3 128.0(3) . . ?
C6 C1 N3 110.4(2) . . ?
C1 C2 C3 117.4(3) . . ?
C1 C2 H2 121.3 . . ?
C3 C2 H2 121.3 . . ?
C4 C3 C2 121.9(3) . . ?
C4 C3 H3 119.1 . . ?
C2 C3 H3 119.1 . . ?
C3 C4 C5 120.9(3) . . ?
C3 C4 H4 119.6 . . ?
C5 C4 H4 119.6 . . ?
C6 C5 C4 118.3(3) . . ?
C6 C5 H5 120.9 . . ?
C4 C5 H5 120.9 . . ?
C5 C6 C1 120.0(2) . . ?
C5 C6 C7 133.5(2) . . ?
C1 C6 C7 106.3(2) . . ?
N1 C7 C6 136.4(2) . . ?
N1 C7 C8 117.3(2) . . ?
C6 C7 C8 106.2(2) . . ?
O3 C8 N3 126.3(2) . . ?
O3 C8 C7 127.8(2) . . ?
N3 C8 C7 105.8(2) . . ?
N3 C9 H9A 109.5 . . ?
N3 C9 H9B 109.5 . . ?
H9A C9 H9B 109.5 . . ?
N3 C9 H9C 109.5 . . ?
H9A C9 H9C 109.5 . . ?
H9B C9 H9C 109.5 . . ?
C15 C10 C11 120.6(2) . . ?
C15 C10 N2 118.8(2) . . ?
C11 C10 N2 120.6(2) . . ?
C12 C11 C10 119.6(3) . . ?
C12 C11 H11 120.2 . . ?
C10 C11 H11 120.2 . . ?
C11 C12 C13 119.8(3) . . ?
C11 C12 H12 120.1 . . ?
C13 C12 H12 120.1 . . ?
C14 C13 C12 120.4(3) . . ?
C14 C13 H13 119.8 . . ?
C12 C13 H13 119.8 . . ?
C13 C14 C15 120.2(3) . . ?
C13 C14 H14 119.9 . . ?
C15 C14 H14 119.9 . . ?
C10 C15 C14 119.3(3) . . ?
C10 C15 H15 120.4 . . ?
C14 C15 H15 120.4 . . ?
C17 C16 C21 120.6(2) . . ?
C17 C16 S1 119.22(18) . . ?
C21 C16 S1 120.17(18) . . ?
C16 C17 C18 119.4(2) . . ?
C16 C17 H17 120.3 . . ?
C18 C17 H17 120.3 . . ?
C17 C18 C19 121.4(2) . . ?
C17 C18 H18 119.3 . . ?
C19 C18 H18 119.3 . . ?
C18 C19 C20 118.1(2) . . ?
C18 C19 C22 120.7(2) . . ?
C20 C19 C22 121.1(2) . . ?
C21 C20 C19 121.5(2) . . ?
C21 C20 H20 119.3 . . ?
C19 C20 H20 119.3 . . ?
C20 C21 C16 119.0(2) . . ?
C20 C21 H21 120.5 . . ?
C16 C21 H21 120.5 . . ?
C19 C22 H22A 109.5 . . ?
C19 C22 H22B 109.5 . . ?
H22A C22 H22B 109.5 . . ?
C19 C22 H22C 109.5 . . ?
H22A C22 H22C 109.5 . . ?
H22B C22 H22C 109.5 . . ?
C7 N1 N2 115.73(18) . . ?
N1 N2 C10 115.12(18) . . ?
N1 N2 S1 107.26(14) . . ?
C10 N2 S1 115.54(15) . . ?
C8 N3 C1 111.1(2) . . ?
C8 N3 C9 123.3(2) . . ?
C1 N3 C9 125.6(2) . . ?
O1 S1 O2 120.47(12) . . ?
O1 S1 N2 105.31(11) . . ?
O2 S1 N2 104.90(10) . . ?
O1 S1 C16 109.31(11) . . ?
O2 S1 C16 109.77(11) . . ?
N2 S1 C16 106.00(10) . . ?

loop_
_geom_bond_atom_site_label_1
_geom_bond_atom_site_label_2
_geom_bond_distance
_geom_bond_site_symmetry_2
_geom_bond_publ_flag
C1 C2 1.383(4) . ?
C1 C6 1.404(3) . ?
C1 N3 1.406(3) . ?
C2 C3 1.383(4) . ?
C2 H2 0.9300 . ?
C3 C4 1.378(5) . ?
C3 H3 0.9300 . ?
C4 C5 1.391(4) . ?
C4 H4 0.9300 . ?
C5 C6 1.388(3) . ?
C5 H5 0.9300 . ?
C6 C7 1.464(3) . ?
C7 N1 1.277(3) . ?
C7 C8 1.523(3) . ?
C8 O3 1.208(3) . ?
C8 N3 1.368(3) . ?
C9 N3 1.453(3) . ?
C9 H9A 0.9600 . ?
C9 H9B 0.9600 . ?
C9 H9C 0.9600 . ?
C10 C15 1.383(3) . ?
C10 C11 1.386(3) . ?
C10 N2 1.454(3) . ?
C11 C12 1.381(4) . ?
C11 H11 0.9300 . ?
C12 C13 1.384(4) . ?
C12 H12 0.9300 . ?
C13 C14 1.372(5) . ?
C13 H13 0.9300 . ?
C14 C15 1.386(4) . ?
C14 H14 0.9300 . ?
C15 H15 0.9300 . ?
C16 C17 1.381(3) . ?
C16 C21 1.388(3) . ?
C16 S1 1.758(2) . ?
C17 C18 1.381(3) . ?
C17 H17 0.9300 . ?
C18 C19 1.383(3) . ?
C18 H18 0.9300 . ?
C19 C20 1.393(3) . ?
C19 C22 1.501(3) . ?
C20 C21 1.379(3) . ?
C20 H20 0.9300 . ?
C21 H21 0.9300 . ?
C22 H22A 0.9600 . ?
C22 H22B 0.9600 . ?
C22 H22C 0.9600 . ?
N1 N2 1.428(3) . ?
N2 S1 1.705(2) . ?
O1 S1 1.4260(19) . ?
O2 S1 1.4272(18) . ?

loop_
_geom_torsion_atom_site_label_1
_geom_torsion_atom_site_label_2
_geom_torsion_atom_site_label_3
_geom_torsion_atom_site_label_4
_geom_torsion
_geom_torsion_site_symmetry_1
_geom_torsion_site_symmetry_2
_geom_torsion_site_symmetry_3
_geom_torsion_site_symmetry_4
_geom_torsion_publ_flag
C6 C1 C2 C3 -0.9(4) . . . . ?
N3 C1 C2 C3 178.0(3) . . . . ?
C1 C2 C3 C4 -0.6(4) . . . . ?
C2 C3 C4 C5 0.8(5) . . . . ?
C3 C4 C5 C6 0.5(4) . . . . ?
C4 C5 C6 C1 -1.9(4) . . . . ?
C4 C5 C6 C7 -175.8(3) . . . . ?
C2 C1 C6 C5 2.2(4) . . . . ?
N3 C1 C6 C5 -176.9(2) . . . . ?
C2 C1 C6 C7 177.6(2) . . . . ?
N3 C1 C6 C7 -1.6(3) . . . . ?
C5 C6 C7 N1 -6.7(5) . . . . ?
C1 C6 C7 N1 178.8(3) . . . . ?
C5 C6 C7 C8 173.9(3) . . . . ?
C1 C6 C7 C8 -0.6(3) . . . . ?
N1 C7 C8 O3 0.3(4) . . . . ?
C6 C7 C8 O3 179.9(3) . . . . ?
N1 C7 C8 N3 -177.0(2) . . . . ?
C6 C7 C8 N3 2.5(3) . . . . ?
C15 C10 C11 C12 0.4(4) . . . . ?
N2 C10 C11 C12 -178.9(2) . . . . ?
C10 C11 C12 C13 -2.3(4) . . . . ?
C11 C12 C13 C14 2.7(4) . . . . ?
C12 C13 C14 C15 -1.2(4) . . . . ?
C11 C10 C15 C14 1.0(4) . . . . ?
N2 C10 C15 C14 -179.6(2) . . . . ?
C13 C14 C15 C10 -0.6(4) . . . . ?
C21 C16 C17 C18 -1.4(4) . . . . ?
S1 C16 C17 C18 176.21(19) . . . . ?
C16 C17 C18 C19 -0.7(4) . . . . ?
C17 C18 C19 C20 1.8(4) . . . . ?
C17 C18 C19 C22 -176.2(2) . . . . ?
C18 C19 C20 C21 -1.0(4) . . . . ?
C22 C19 C20 C21 177.1(2) . . . . ?
C19 C20 C21 C16 -1.0(4) . . . . ?
C17 C16 C21 C20 2.1(4) . . . . ?
S1 C16 C21 C20 -175.39(19) . . . . ?
C6 C7 N1 N2 -6.3(4) . . . . ?
C8 C7 N1 N2 172.97(19) . . . . ?
C7 N1 N2 C10 -69.5(2) . . . . ?
C7 N1 N2 S1 160.37(17) . . . . ?
C15 C10 N2 N1 151.8(2) . . . . ?
C11 C10 N2 N1 -28.8(3) . . . . ?
C15 C10 N2 S1 -82.2(2) . . . . ?
C11 C10 N2 S1 97.1(2) . . . . ?
O3 C8 N3 C1 179.1(3) . . . . ?
C7 C8 N3 C1 -3.5(3) . . . . ?
O3 C8 N3 C9 1.9(4) . . . . ?
C7 C8 N3 C9 179.4(2) . . . . ?
C2 C1 N3 C8 -175.7(3) . . . . ?
C6 C1 N3 C8 3.4(3) . . . . ?
C2 C1 N3 C9 1.4(4) . . . . ?
C6 C1 N3 C9 -179.6(3) . . . . ?
N1 N2 S1 O1 -59.66(16) . . . . ?
C10 N2 S1 O1 170.47(16) . . . . ?
N1 N2 S1 O2 172.26(14) . . . . ?
C10 N2 S1 O2 42.39(18) . . . . ?
N1 N2 S1 C16 56.13(16) . . . . ?
C10 N2 S1 C16 -73.74(17) . . . . ?
C17 C16 S1 O1 11.5(2) . . . . ?
C21 C16 S1 O1 -170.91(19) . . . . ?
C17 C16 S1 O2 145.69(19) . . . . ?
C21 C16 S1 O2 -36.7(2) . . . . ?
C17 C16 S1 N2 -101.5(2) . . . . ?
C21 C16 S1 N2 76.0(2) . . . . ?
